data_4346672
loop_
_publ_author_name
'Xu, Chaojie'
'Guenet, Aur\'elie'
'Kyritsakas, Nathalie'
'Planeix, Jean-Marc'
'Hosseini, Mir Wais'

_publ_section_title
;
 Molecular Tectonics: Design of Enantiopure Luminescent Heterometallic
 Ir(III)-Cd(II) Coordination Network.
;
_journal_issue 21
_journal_name_full 'Inorganic chemistry'
_journal_page_first 10429
_journal_page_last 10439
_journal_paper_doi 10.1021/acs.inorgchem.5b01910
_journal_volume 54
_journal_year 2015
_chemical_formula_moiety '2(C46 H26 Cd F4 I3 Ir N6),2(C0.50H0.50Cl),4(CH3O0.50)'
_chemical_formula_sum 'C97 H65 Cd2 Cl2 F8 I6 Ir2 N12 O2'
_chemical_formula_weight 3024.11
_space_group_crystal_system monoclinic
_space_group_IT_number 15
_space_group_name_Hall '-C 2yc'
_space_group_name_H-M_alt 'C 1 2/c 1'
_atom_sites_solution_hydrogens geom
_audit_creation_method SHELXL-2014
_cell_angle_alpha 90
_cell_angle_beta 97.8500(11)
_cell_angle_gamma 90
_cell_formula_units_Z 2
_cell_length_a 15.0314(3)
_cell_length_b 33.2661(7)
_cell_length_c 11.2295(3)
_cell_measurement_reflns_used 26425
_cell_measurement_temperature 173(2)
_cell_measurement_theta_max 27.54
_cell_measurement_theta_min 2.54
_cell_volume 5562.5(2)
_computing_cell_refinement 'Bruker SAINT'
_computing_data_collection 'Bruker APEX2'
_computing_data_reduction 'Bruker SAINT'
_computing_molecular_graphics 'Bruker SHELXTL'
_computing_publication_material 'Bruker SHELXTL'
_computing_structure_refinement 'SHELXL-97 (Sheldrick, 2013)'
_computing_structure_solution 'SHELXS-97 (Sheldrick, 2013)'
_diffrn_ambient_temperature 173(2)
_diffrn_measured_fraction_theta_full 0.999
_diffrn_measured_fraction_theta_max 0.980
_diffrn_measurement_device_type 'Bruker APEX-II CCD'
_diffrn_measurement_method '\f and \w scans'
_diffrn_radiation_monochromator graphite
_diffrn_radiation_source 'fine-focus sealed tube'
_diffrn_radiation_type MoK\a
_diffrn_radiation_wavelength 0.71073
_diffrn_reflns_av_R_equivalents 0.0305
_diffrn_reflns_av_unetI/netI 0.0381
_diffrn_reflns_Laue_measured_fraction_full 0.999
_diffrn_reflns_Laue_measured_fraction_max 0.980
_diffrn_reflns_limit_h_max 18
_diffrn_reflns_limit_h_min -20
_diffrn_reflns_limit_k_max 45
_diffrn_reflns_limit_k_min -46
_diffrn_reflns_limit_l_max 15
_diffrn_reflns_limit_l_min -15
_diffrn_reflns_number 26425
_diffrn_reflns_point_group_measured_fraction_full 0.999
_diffrn_reflns_point_group_measured_fraction_max 0.980
_diffrn_reflns_theta_full 25.242
_diffrn_reflns_theta_max 30.086
_diffrn_reflns_theta_min 2.202
_exptl_absorpt_coefficient_mu 4.536
_exptl_absorpt_correction_T_max 0.839
_exptl_absorpt_correction_T_min 0.772
_exptl_absorpt_correction_type multi-scan
_exptl_absorpt_process_details sadabs
_exptl_crystal_colour orange
_exptl_crystal_density_diffrn 1.813
_exptl_crystal_density_meas ?
_exptl_crystal_description prism
_exptl_crystal_F_000 2854
_exptl_crystal_size_max 0.060
_exptl_crystal_size_mid 0.050
_exptl_crystal_size_min 0.040
_refine_diff_density_max 2.403
_refine_diff_density_min -0.883
_refine_diff_density_rms 0.200
_refine_ls_extinction_method none
_refine_ls_goodness_of_fit_ref 1.078
_refine_ls_hydrogen_treatment constr
_refine_ls_matrix_type full
_refine_ls_number_parameters 318
_refine_ls_number_reflns 8024
_refine_ls_number_restraints 5
_refine_ls_restrained_S_all 1.078
_refine_ls_R_factor_all 0.0664
_refine_ls_R_factor_gt 0.0483
_refine_ls_shift/su_max 0.001
_refine_ls_shift/su_mean 0.000
_refine_ls_structure_factor_coef Fsqd
_refine_ls_weighting_details 'w=1/[\s^2^(Fo^2^)+(0.0903P)^2^+18.3937P] where P=(Fo^2^+2Fc^2^)/3'
_refine_ls_weighting_scheme calc
_refine_ls_wR_factor_gt 0.1434
_refine_ls_wR_factor_ref 0.1545
_reflns_Friedel_coverage 0.000
_reflns_number_gt 6248
_reflns_number_total 8024
_reflns_threshold_expression 'I > 2\s(I)'
_cod_data_source_file ic5b01910_si_002.cif
_cod_data_source_block rac-[IrdFppy2(1)].CdI3
_cod_depositor_comments
;
The following automatic conversions were performed:

data item '_exptl_crystal_density_meas' value 'none' was changed to
'?' -- the value is perceived as not measured.

Automatic conversion script
Id: cif_fix_values 6909 2019-04-08 15:41:33Z antanas 
;
_cod_original_sg_symbol_H-M 'C 2/c'
_cod_database_code 4346672
_shelx_space_group_comment
;
The symmetry employed for this shelxl refinement is uniquely defined
by the following loop, which should always be used as a source of
symmetry information in preference to the above space-group names.
They are only intended as comments.
;
_shelx_estimated_absorpt_t_min 0.773
_shelx_estimated_absorpt_t_max 0.839
_shelxl_version_number 2014-3

loop_
_space_group_symop_operation_xyz
'x, y, z'
'-x, y, -z+1/2'
'x+1/2, y+1/2, z'
'-x+1/2, y+1/2, -z+1/2'
'-x, -y, -z'
'x, -y, z-1/2'
'-x+1/2, -y+1/2, -z'
'x+1/2, -y+1/2, z-1/2'

loop_
_atom_site_label
_atom_site_type_symbol
_atom_site_fract_x
_atom_site_fract_y
_atom_site_fract_z
_atom_site_U_iso_or_equiv
_atom_site_adp_type
_atom_site_occupancy
_atom_site_site_symmetry_order
_atom_site_calc_flag
_atom_site_refinement_flags_posn
_atom_site_refinement_flags_adp
_atom_site_refinement_flags_occupancy
Cd1 Cd 0.5000 0.72002(2) 1.7500 0.03202(15) Uani 1 2 d S T P
I1 I 0.5000 0.80309(2) 1.7500 0.04095(16) Uani 1 2 d S T P
I2 I 0.35029(3) 0.67606(2) 1.80211(4) 0.04180(13) Uani 1 1 d . . .
N1 N 0.4327(3) 0.71487(17) 1.5379(4) 0.0352(11) Uani 1 1 d . . .
C1 C 0.4393(5) 0.6808(2) 1.4766(6) 0.0422(15) Uani 1 1 d . . .
H1 H 0.4802 0.6607 1.5103 0.051 Uiso 1 1 calc R U .
C2 C 0.3885(5) 0.6735(2) 1.3657(6) 0.0456(16) Uani 1 1 d . . .
H2 H 0.3955 0.6490 1.3245 0.055 Uiso 1 1 calc R U .
C3 C 0.3286(4) 0.7018(2) 1.3160(5) 0.0352(13) Uani 1 1 d . . .
C4 C 0.3222(4) 0.7378(2) 1.3783(6) 0.0385(14) Uani 1 1 d . . .
H4 H 0.2817 0.7583 1.3466 0.046 Uiso 1 1 calc R U .
C5 C 0.3765(4) 0.7430(2) 1.4877(5) 0.0383(14) Uani 1 1 d . . .
H5 H 0.3734 0.7678 1.5289 0.046 Uiso 1 1 calc R U .
C6 C 0.2726(4) 0.6965(2) 1.2029(5) 0.0379(14) Uani 1 1 d . . .
C7 C 0.2231(4) 0.6936(2) 1.1116(5) 0.0343(13) Uani 1 1 d . . .
C8 C 0.1597(4) 0.69640(19) 1.0050(5) 0.0292(11) Uani 1 1 d . . .
C9 C 0.1277(4) 0.66233(18) 0.9397(5) 0.0289(11) Uani 1 1 d . . .
H9 H 0.1512 0.6367 0.9649 0.035 Uiso 1 1 calc R U .
N2 N 0.0649(3) 0.66452(14) 0.8429(4) 0.0254(9) Uani 1 1 d . . .
C10 C 0.0340(3) 0.70090(17) 0.8039(4) 0.0242(10) Uani 1 1 d . . .
C11 C 0.0633(4) 0.73586(17) 0.8648(5) 0.0277(11) Uani 1 1 d . . .
H11 H 0.0404 0.7612 0.8366 0.033 Uiso 1 1 calc R U .
C12 C 0.1260(4) 0.73345(18) 0.9663(5) 0.0304(12) Uani 1 1 d . . .
H12 H 0.1457 0.7571 1.0093 0.037 Uiso 1 1 calc R U .
Ir1 Ir 0.0000 0.61444(2) 0.7500 0.02906(11) Uani 1 2 d S T P
C13 C -0.0666(5) 0.5712(2) 0.6490(7) 0.0440(16) Uani 1 1 d . . .
C14 C -0.1396(6) 0.5490(3) 0.6787(9) 0.064(2) Uani 1 1 d . . .
H14 H -0.1627 0.5533 0.7523 0.077 Uiso 1 1 calc R U .
C15 C -0.1776(7) 0.5201(3) 0.5947(11) 0.078(3) Uani 1 1 d . . .
F1 F -0.2464(6) 0.4996(3) 0.6265(8) 0.133(3) Uani 1 1 d . . .
C16 C -0.1470(8) 0.5133(3) 0.4846(11) 0.086(4) Uani 1 1 d . . .
H16 H -0.1732 0.4933 0.4302 0.103 Uiso 1 1 calc R U .
C17 C -0.0809(7) 0.5355(3) 0.4602(9) 0.067(3) Uani 1 1 d . . .
F2 F -0.0544(5) 0.5292(2) 0.3494(6) 0.101(2) Uani 1 1 d . . .
C18 C -0.0368(6) 0.5634(2) 0.5363(7) 0.0489(18) Uani 1 1 d . . .
C19 C 0.0434(6) 0.5871(2) 0.5170(7) 0.0527(19) Uani 1 1 d . . .
C20 C 0.0887(7) 0.5861(3) 0.4163(8) 0.070(3) Uani 1 1 d . . .
H20 H 0.0697 0.5685 0.3511 0.084 Uiso 1 1 calc R U .
C21 C 0.1625(8) 0.6114(4) 0.4139(11) 0.088(4) Uani 1 1 d . . .
H21 H 0.1917 0.6121 0.3440 0.106 Uiso 1 1 calc R U .
C22 C 0.1919(6) 0.6339(3) 0.5041(9) 0.069(3) Uani 1 1 d . . .
H22 H 0.2439 0.6500 0.5021 0.083 Uiso 1 1 calc R U .
C23 C 0.1475(6) 0.6346(3) 0.6037(8) 0.059(2) Uani 1 1 d . . .
H23 H 0.1684 0.6522 0.6679 0.070 Uiso 1 1 calc R U .
N3 N 0.0777(4) 0.61189(17) 0.6138(6) 0.0458(14) Uani 1 1 d . . .
C24 C 0.540(2) 0.4251(11) 0.277(2) 0.087(13) Uiso 0.25 1 d D . P
H24 H 0.5659 0.4001 0.2468 0.104 Uiso 0.25 1 calc R U P
Cl1 Cl 0.6100(13) 0.4626(5) 0.2379(16) 0.136(6) Uiso 0.25 1 d D . P
Cl2 Cl 0.5800(11) 0.4249(5) 0.4295(14) 0.111(4) Uiso 0.25 1 d D . P
O1 O 0.3592(17) 0.5663(4) 0.271(3) 0.24(2) Uani 0.5 1 d D . P
H1A H 0.3788 0.5832 0.2976 0.359 Uiso 0.5 1 calc R U P
C26 C 0.4199(18) 0.6065(5) 0.110(2) 0.108(11) Uani 0.5 1 d D . P
H26A H 0.4735 0.6084 0.1697 0.161 Uiso 0.5 1 calc R U P
H26B H 0.3898 0.6327 0.1013 0.161 Uiso 0.5 1 calc R U P
H26C H 0.4375 0.5985 0.0321 0.161 Uiso 0.5 1 calc R U P
C25 C 0.356(3) 0.5753(9) 0.149(2) 0.22(3) Uani 0.5 1 d D . P
H25A H 0.3662 0.5499 0.1070 0.262 Uiso 0.5 1 calc R U P
H25B H 0.3662 0.5499 0.1070 0.262 Uiso 0.5 1 calc R U P

loop_
_atom_site_aniso_label
_atom_site_aniso_U_11
_atom_site_aniso_U_22
_atom_site_aniso_U_33
_atom_site_aniso_U_23
_atom_site_aniso_U_13
_atom_site_aniso_U_12
Cd1 0.0274(3) 0.0463(3) 0.0192(3) 0.000 -0.0082(2) 0.000
I1 0.0419(3) 0.0449(3) 0.0351(3) 0.000 0.0019(2) 0.000
I2 0.0366(2) 0.0514(3) 0.0359(2) -0.00503(18) -0.00071(17) -0.00820(18)
N1 0.033(3) 0.052(3) 0.018(2) 0.003(2) -0.0077(19) -0.006(2)
C1 0.044(4) 0.041(3) 0.035(3) 0.009(3) -0.017(3) -0.003(3)
C2 0.055(4) 0.043(4) 0.033(3) -0.003(3) -0.016(3) -0.006(3)
C3 0.031(3) 0.052(4) 0.019(2) 0.003(2) -0.008(2) -0.010(3)
C4 0.030(3) 0.059(4) 0.024(3) 0.001(3) -0.006(2) 0.003(3)
C5 0.029(3) 0.059(4) 0.023(3) -0.003(3) -0.008(2) 0.003(3)
C6 0.035(3) 0.053(4) 0.023(3) 0.002(2) -0.008(2) -0.009(3)
C7 0.025(3) 0.052(4) 0.023(3) 0.002(2) -0.006(2) -0.005(2)
C8 0.024(3) 0.047(3) 0.016(2) 0.000(2) -0.0032(19) -0.005(2)
C9 0.027(3) 0.035(3) 0.020(2) 0.003(2) -0.011(2) -0.001(2)
N2 0.021(2) 0.031(2) 0.021(2) -0.0005(17) -0.0089(16) -0.0012(17)
C10 0.021(2) 0.036(3) 0.013(2) -0.0018(19) -0.0036(18) -0.001(2)
C11 0.027(3) 0.028(3) 0.026(3) -0.001(2) -0.002(2) -0.001(2)
C12 0.031(3) 0.038(3) 0.021(2) -0.007(2) -0.001(2) -0.008(2)
Ir1 0.02943(17) 0.02658(16) 0.02663(16) 0.000 -0.01250(12) 0.000
C13 0.047(4) 0.031(3) 0.047(4) 0.000(3) -0.019(3) 0.001(3)
C14 0.060(5) 0.067(5) 0.059(5) 0.009(4) -0.013(4) -0.025(4)
C15 0.088(7) 0.056(5) 0.085(8) 0.009(5) -0.010(6) -0.029(5)
F1 0.127(6) 0.140(7) 0.132(7) -0.020(5) 0.016(5) -0.090(5)
C16 0.099(8) 0.057(5) 0.090(8) 0.000(5) -0.036(6) -0.032(5)
C17 0.084(7) 0.053(5) 0.058(5) -0.019(4) -0.017(5) 0.004(4)
F2 0.133(6) 0.100(5) 0.062(4) -0.048(3) -0.011(4) 0.001(4)
C18 0.066(5) 0.037(3) 0.039(4) -0.007(3) -0.013(3) 0.007(3)
C19 0.051(4) 0.059(5) 0.045(4) -0.011(3) -0.007(3) 0.005(3)
C20 0.084(7) 0.079(6) 0.043(5) -0.015(4) -0.001(5) 0.012(5)
C21 0.082(8) 0.123(10) 0.066(7) -0.007(6) 0.037(6) -0.005(7)
C22 0.058(5) 0.087(7) 0.065(6) -0.013(5) 0.020(5) -0.013(5)
C23 0.052(5) 0.075(6) 0.051(5) -0.010(4) 0.010(4) 0.006(4)
N3 0.052(4) 0.037(3) 0.048(4) -0.010(2) 0.006(3) 0.013(3)
O1 0.154(19) 0.019(6) 0.58(6) 0.004(16) 0.17(3) 0.009(9)
C26 0.16(2) 0.035(8) 0.17(2) -0.026(11) 0.14(2) -0.022(11)
C25 0.24(4) 0.068(17) 0.29(5) -0.12(3) -0.18(4) 0.05(2)

loop_
_atom_type_symbol
_atom_type_description
_atom_type_scat_dispersion_real
_atom_type_scat_dispersion_imag
_atom_type_scat_source
C C 0.0033 0.0016 'International Tables Vol C Tables 4.2.6.8 and 6.1.1.4'
H H 0.0000 0.0000 'International Tables Vol C Tables 4.2.6.8 and 6.1.1.4'
N N 0.0061 0.0033 'International Tables Vol C Tables 4.2.6.8 and 6.1.1.4'
Cd Cd -0.8075 1.2024 'International Tables Vol C Tables 4.2.6.8 and 6.1.1.4'
I I -0.4742 1.8119 'International Tables Vol C Tables 4.2.6.8 and 6.1.1.4'
Ir Ir -1.4442 7.9887 'International Tables Vol C Tables 4.2.6.8 and 6.1.1.4'
O O 0.0106 0.0060 'International Tables Vol C Tables 4.2.6.8 and 6.1.1.4'
F F 0.0171 0.0103 'International Tables Vol C Tables 4.2.6.8 and 6.1.1.4'
Cl Cl 0.1484 0.1585 'International Tables Vol C Tables 4.2.6.8 and 6.1.1.4'

loop_
_geom_angle_atom_site_label_1
_geom_angle_atom_site_label_2
_geom_angle_atom_site_label_3
_geom_angle
_geom_angle_site_symmetry_1
_geom_angle_site_symmetry_3
N1 Cd1 N1 172.0(3) 2_658 .
N1 Cd1 I1 93.98(13) 2_658 .
N1 Cd1 I1 93.98(13) . .
N1 Cd1 I2 86.02(12) 2_658 2_658
N1 Cd1 I2 89.83(13) . 2_658
I1 Cd1 I2 121.337(15) . 2_658
N1 Cd1 I2 89.83(13) 2_658 .
N1 Cd1 I2 86.02(12) . .
I1 Cd1 I2 121.337(15) . .
I2 Cd1 I2 117.33(3) 2_658 .
C5 N1 C1 117.7(5) . .
C5 N1 Cd1 120.8(4) . .
C1 N1 Cd1 120.5(4) . .
N1 C1 C2 122.6(6) . .
N1 C1 H1 118.7 . .
C2 C1 H1 118.7 . .
C3 C2 C1 119.8(7) . .
C3 C2 H2 120.1 . .
C1 C2 H2 120.1 . .
C2 C3 C4 118.2(5) . .
C2 C3 C6 123.4(6) . .
C4 C3 C6 118.5(6) . .
C5 C4 C3 118.4(6) . .
C5 C4 H4 120.8 . .
C3 C4 H4 120.8 . .
N1 C5 C4 123.3(6) . .
N1 C5 H5 118.3 . .
C4 C5 H5 118.3 . .
C7 C6 C3 176.4(8) . .
C6 C7 C8 171.0(8) . .
C12 C8 C9 118.2(5) . .
C12 C8 C7 119.8(5) . .
C9 C8 C7 121.9(6) . .
N2 C9 C8 122.3(5) . .
N2 C9 H9 118.8 . .
C8 C9 H9 118.8 . .
C9 N2 C10 119.1(5) . .
C9 N2 Ir1 125.4(4) . .
C10 N2 Ir1 115.4(3) . .
N2 C10 C11 121.3(5) . .
N2 C10 C10 115.9(3) . 2_556
C11 C10 C10 122.8(3) . 2_556
C12 C11 C10 119.6(5) . .
C12 C11 H11 120.2 . .
C10 C11 H11 120.2 . .
C11 C12 C8 119.5(5) . .
C11 C12 H12 120.2 . .
C8 C12 H12 120.2 . .
C13 Ir1 C13 88.7(4) 2_556 .
C13 Ir1 N3 95.8(3) 2_556 .
C13 Ir1 N3 80.8(3) . .
C13 Ir1 N3 80.8(3) 2_556 2_556
C13 Ir1 N3 95.8(3) . 2_556
N3 Ir1 N3 175.3(3) . 2_556
C13 Ir1 N2 97.1(2) 2_556 .
C13 Ir1 N2 174.1(2) . .
N3 Ir1 N2 97.4(2) . .
N3 Ir1 N2 86.3(2) 2_556 .
C13 Ir1 N2 174.1(2) 2_556 2_556
C13 Ir1 N2 97.1(2) . 2_556
N3 Ir1 N2 86.3(2) . 2_556
N3 Ir1 N2 97.4(2) 2_556 2_556
N2 Ir1 N2 77.1(2) . 2_556
C14 C13 C18 118.0(7) . .
C14 C13 Ir1 126.0(6) . .
C18 C13 Ir1 116.0(5) . .
C13 C14 C15 117.3(9) . .
C13 C14 H14 121.4 . .
C15 C14 H14 121.4 . .
F1 C15 C16 121.1(9) . .
F1 C15 C14 115.5(11) . .
C16 C15 C14 123.4(9) . .
C17 C16 C15 116.6(9) . .
C17 C16 H16 121.7 . .
C15 C16 H16 121.7 . .
C16 C17 C18 125.1(10) . .
C16 C17 F2 115.5(9) . .
C18 C17 F2 119.5(10) . .
C17 C18 C13 119.5(8) . .
C17 C18 C19 127.2(8) . .
C13 C18 C19 113.3(6) . .
C20 C19 N3 118.3(8) . .
C20 C19 C18 127.0(8) . .
N3 C19 C18 114.7(7) . .
C19 C20 C21 118.5(9) . .
C19 C20 H20 120.8 . .
C21 C20 H20 120.8 . .
C22 C21 C20 121.5(10) . .
C22 C21 H21 119.2 . .
C20 C21 H21 119.2 . .
C21 C22 C23 119.7(10) . .
C21 C22 H22 120.2 . .
C23 C22 H22 120.2 . .
N3 C23 C22 123.0(8) . .
N3 C23 H23 118.5 . .
C22 C23 H23 118.5 . .
C23 N3 C19 118.9(7) . .
C23 N3 Ir1 125.9(5) . .
C19 N3 Ir1 114.6(5) . .
C24 C24 Cl1 116.7(18) 2_655 .
C24 C24 Cl2 131(4) 2_655 .
Cl1 C24 Cl2 96.2(12) . .
C24 C24 H24 103.3 2_655 .
Cl1 C24 H24 103.3 . .
Cl2 C24 H24 103.3 . .

loop_
_geom_bond_atom_site_label_1
_geom_bond_atom_site_label_2
_geom_bond_distance
_geom_bond_site_symmetry_2
Cd1 N1 2.463(5) 2_658
Cd1 N1 2.463(5) .
Cd1 I1 2.7635(9) .
Cd1 I2 2.8114(6) 2_658
Cd1 I2 2.8115(6) .
N1 C5 1.332(8) .
N1 C1 1.337(9) .
C1 C2 1.391(9) .
C1 H1 0.9500 .
C2 C3 1.368(9) .
C2 H2 0.9500 .
C3 C4 1.397(9) .
C3 C6 1.435(8) .
C4 C5 1.390(8) .
C4 H4 0.9500 .
C5 H5 0.9500 .
C6 C7 1.185(8) .
C7 C8 1.427(7) .
C8 C12 1.380(9) .
C8 C9 1.399(8) .
C9 N2 1.341(6) .
C9 H9 0.9500 .
N2 C10 1.348(7) .
N2 Ir1 2.130(4) .
C10 C11 1.390(7) .
C10 C10 1.473(9) 2_556
C11 C12 1.378(8) .
C11 H11 0.9500 .
C12 H12 0.9500 .
Ir1 C13 2.012(7) 2_556
Ir1 C13 2.013(7) .
Ir1 N3 2.048(6) .
Ir1 N3 2.048(6) 2_556
Ir1 N2 2.130(4) 2_556
C13 C14 1.399(11) .
C13 C18 1.422(11) .
C14 C15 1.412(13) .
C14 H14 0.9500 .
C15 F1 1.328(12) .
C15 C16 1.396(16) .
C16 C17 1.296(15) .
C16 H16 0.9500 .
C17 C18 1.372(11) .
C17 F2 1.374(12) .
C18 C19 1.481(12) .
C19 C20 1.397(13) .
C19 N3 1.405(9) .
C20 C21 1.397(15) .
C20 H20 0.9500 .
C21 C22 1.288(15) .
C21 H21 0.9500 .
C22 C23 1.379(12) .
C22 H22 0.9500 .
C23 N3 1.309(11) .
C23 H23 0.9500 .
C24 C24 1.26(6) 2_655
C24 Cl1 1.731(19) .
C24 Cl2 1.738(19) .
C24 H24 1.0000 .
